data_1100798
loop_
_publ_author_name
'Cano, Jes\'us'
'Sudupe, Mar\'ia'
'Royo, Pascual'
'Mosquera, Marta E. G.'

_publ_section_title
;
 Insertion Reactions into the Metal--Alkyl and Metal--Amido Bonds of
 1,3-Di(silyl-\h-amido)cyclopentadienyl Titanium and Zirconium Complexes
;
_journal_issue 10
_journal_name_full Organometallics
_journal_page_first 2424
_journal_page_last 2432
_journal_paper_doi 10.1021/om048984e
_journal_volume 24
_journal_year 2005
_chemical_formula_moiety 'C18 H36 N2 Si2 Zr1'
_chemical_formula_sum 'C18 H36 N2 Si2 Zr'
_chemical_formula_weight 427.89
_space_group_IT_number 14
_symmetry_cell_setting monoclinic
_symmetry_space_group_name_Hall '-P 2yn'
_symmetry_space_group_name_H-M 'P 1 21/n 1'
_atom_sites_solution_hydrogens geom
_atom_sites_solution_primary direct
_atom_sites_solution_secondary difmap
_cell_angle_alpha 90.00
_cell_angle_beta 108.131(12)
_cell_angle_gamma 90.00
_cell_formula_units_Z 4
_cell_length_a 11.3691(15)
_cell_length_b 13.9028(9)
_cell_length_c 15.137(2)
_cell_measurement_reflns_used 87
_cell_measurement_temperature 200(2)
_cell_measurement_theta_max 20.963
_cell_measurement_theta_min 3.315
_cell_volume 2273.8(4)
_diffrn_ambient_temperature 200(2)
_diffrn_detector 'CCD plate'
_diffrn_measurement_device '95mm CCD camera on \k-goniostat'
_diffrn_measurement_device_type KappaCCD
_diffrn_measurement_method 'CCD rotation images, thick slices'
_diffrn_orient_matrix_type X=UH
_diffrn_orient_matrix_UB_11 0.01
_diffrn_orient_matrix_UB_12 0
_diffrn_orient_matrix_UB_13 0
_diffrn_orient_matrix_UB_21 0
_diffrn_orient_matrix_UB_22 0.01
_diffrn_orient_matrix_UB_23 0
_diffrn_orient_matrix_UB_31 0
_diffrn_orient_matrix_UB_32 0
_diffrn_orient_matrix_UB_33 0.01
_diffrn_radiation_monochromator graphite
_diffrn_radiation_probe x-ray
_diffrn_radiation_type MoK\a
_diffrn_radiation_wavelength 0.71073
_diffrn_reflns_av_R_equivalents 0.0799
_diffrn_reflns_av_sigmaI/netI 0.0622
_diffrn_reflns_limit_h_max 14
_diffrn_reflns_limit_h_min -14
_diffrn_reflns_limit_k_max 18
_diffrn_reflns_limit_k_min -17
_diffrn_reflns_limit_l_max 19
_diffrn_reflns_limit_l_min -19
_diffrn_reflns_number 18635
_diffrn_reflns_theta_max 27.50
_diffrn_reflns_theta_min 3.06
_diffrn_source 'Enraf Nonius FR590'
_exptl_absorpt_coefficient_mu 0.591
_exptl_absorpt_correction_T_max 1.258
_exptl_absorpt_correction_T_min 0.826
_exptl_absorpt_correction_type multi-scan
_exptl_crystal_colour yellow
_exptl_crystal_density_diffrn 1.250
_exptl_crystal_density_method 'not measured'
_exptl_crystal_description blocK
_exptl_crystal_F_000 904
_exptl_crystal_size_max 0.71
_exptl_crystal_size_mid 0.479
_exptl_crystal_size_min 0.433
_refine_ls_extinction_method none
_refine_ls_goodness_of_fit_ref 1.065
_refine_ls_hydrogen_treatment mixed
_refine_ls_matrix_type full
_refine_ls_number_parameters 208
_refine_ls_number_reflns 5211
_refine_ls_number_restraints 0
_refine_ls_restrained_S_all 1.065
_refine_ls_R_factor_all 0.0683
_refine_ls_R_factor_gt 0.0402
_refine_ls_shift/su_max 0.001
_refine_ls_shift/su_mean 0.000
_refine_ls_structure_factor_coef Fsqd
_refine_ls_weighting_details 'calc w=1/[\s^2^(Fo^2^)+(0.0355P)^2^+1.8463P] where P=(Fo^2^+2Fc^2^)/3'
_refine_ls_weighting_scheme calc
_refine_ls_wR_factor_gt 0.0886
_refine_ls_wR_factor_ref 0.1001
_reflns_number_gt 3843
_reflns_number_total 5211
_reflns_threshold_expression >2sigma(I)
_cod_original_sg_symbol_H-M 'P 21/n'
_cod_database_code 1100798

loop_
_symmetry_equiv_pos_as_xyz
'x, y, z'
'-x+1/2, y+1/2, -z+1/2'
'-x, -y, -z'
'x-1/2, -y-1/2, z-1/2'

loop_
_atom_site_label
_atom_site_type_symbol
_atom_site_fract_x
_atom_site_fract_y
_atom_site_fract_z
_atom_site_U_iso_or_equiv
_atom_site_adp_type
_atom_site_occupancy
_atom_site_symmetry_multiplicity
_atom_site_calc_flag
_atom_site_refinement_flags
_atom_site_disorder_assembly
_atom_site_disorder_group
C9 C 0.4473(4) 0.4577(3) 0.3492(3) 0.0549(10) Uani 1 1 d . . .
H9A H 0.4490 0.4426 0.4129 0.082 Uiso 1 1 calc R . .
H9B H 0.3612 0.4612 0.3089 0.082 Uiso 1 1 calc R . .
H9C H 0.4880 0.5197 0.3486 0.082 Uiso 1 1 calc R . .
Zr1 Zr 0.75090(2) 0.418728(19) 0.242124(17) 0.02164(9) Uani 1 1 d . . .
Si1 Si 0.79033(9) 0.34443(6) 0.06332(6) 0.0327(2) Uani 1 1 d . . .
Si2 Si 0.53047(8) 0.36155(7) 0.30600(6) 0.0335(2) Uani 1 1 d . . .
N1 N 0.8785(2) 0.36275(18) 0.17851(16) 0.0274(5) Uani 1 1 d . . .
N2 N 0.6906(2) 0.36530(18) 0.35132(16) 0.0269(5) Uani 1 1 d . . .
C10 C 0.8101(3) 0.5766(2) 0.28131(19) 0.0279(6) Uani 1 1 d . . .
H10A H 0.8392 0.6053 0.2328 0.042 Uiso 1 1 calc R . .
H10B H 0.8768 0.5779 0.3407 0.042 Uiso 1 1 calc R . .
H10C H 0.7391 0.6132 0.2870 0.042 Uiso 1 1 calc R . .
C1 C 0.6402(3) 0.3816(2) 0.07908(19) 0.0316(7) Uani 1 1 d . . .
C5 C 0.5855(3) 0.3281(2) 0.13688(19) 0.0291(7) Uani 1 1 d . . .
H5 H 0.5881 0.2601 0.1427 0.035 Uiso 1 1 calc R . .
C2 C 0.6116(3) 0.4795(2) 0.0906(2) 0.0344(7) Uani 1 1 d . . .
H2 H 0.6353 0.5329 0.0607 0.041 Uiso 1 1 calc R . .
C3 C 0.5431(3) 0.4848(2) 0.1531(2) 0.0343(7) Uani 1 1 d . . .
H3 H 0.5124 0.5424 0.1716 0.041 Uiso 1 1 calc R . .
C13 C 1.0736(3) 0.4178(3) 0.2901(3) 0.0508(10) Uani 1 1 d . . .
H13A H 1.0350 0.4165 0.3396 0.076 Uiso 1 1 calc R . .
H13B H 1.0623 0.4816 0.2610 0.076 Uiso 1 1 calc R . .
H13C H 1.1622 0.4041 0.3164 0.076 Uiso 1 1 calc R . .
C21 C 0.7648(3) 0.3408(2) 0.4479(2) 0.0349(7) Uani 1 1 d . . .
C7 C 0.8225(4) 0.4275(3) -0.0239(2) 0.0526(10) Uani 1 1 d . . .
H7A H 0.8259 0.4939 -0.0016 0.079 Uiso 1 1 calc R . .
H7B H 0.7565 0.4215 -0.0834 0.079 Uiso 1 1 calc R . .
H7C H 0.9020 0.4105 -0.0323 0.079 Uiso 1 1 calc R . .
C6 C 0.7842(4) 0.2175(3) 0.0211(2) 0.0498(9) Uani 1 1 d . . .
H6A H 0.8640 0.2003 0.0134 0.075 Uiso 1 1 calc R . .
H6B H 0.7187 0.2114 -0.0386 0.075 Uiso 1 1 calc R . .
H6C H 0.7666 0.1742 0.0666 0.075 Uiso 1 1 calc R . .
C11 C 1.0133(3) 0.3420(2) 0.2170(2) 0.0369(8) Uani 1 1 d . . .
C4 C 0.5263(3) 0.3909(2) 0.1847(2) 0.0320(7) Uani 1 1 d . . .
C8 C 0.4550(3) 0.2436(3) 0.3109(3) 0.0537(10) Uani 1 1 d . . .
H8A H 0.4583 0.2300 0.3752 0.081 Uiso 1 1 calc R . .
H8B H 0.4985 0.1928 0.2887 0.081 Uiso 1 1 calc R . .
H8C H 0.3685 0.2460 0.2714 0.081 Uiso 1 1 calc R . .
C14 C 1.0311(3) 0.2420(3) 0.2614(3) 0.0513(10) Uani 1 1 d . . .
H14A H 0.9914 0.2396 0.3102 0.077 Uiso 1 1 calc R . .
H14B H 1.1198 0.2288 0.2885 0.077 Uiso 1 1 calc R . .
H14C H 0.9937 0.1936 0.2139 0.077 Uiso 1 1 calc R . .
C24 C 0.8968(4) 0.3753(4) 0.4632(3) 0.0714(14) Uani 1 1 d . . .
H24A H 0.8967 0.4451 0.4537 0.107 Uiso 1 1 calc R . .
H24B H 0.9309 0.3432 0.4189 0.107 Uiso 1 1 calc R . .
H24C H 0.9478 0.3599 0.5267 0.107 Uiso 1 1 calc R . .
C12 C 1.0766(4) 0.3457(4) 0.1419(3) 0.0649(12) Uani 1 1 d . . .
H12A H 1.0397 0.2974 0.0941 0.097 Uiso 1 1 calc R . .
H12B H 1.1651 0.3323 0.1697 0.097 Uiso 1 1 calc R . .
H12C H 1.0658 0.4098 0.1135 0.097 Uiso 1 1 calc R . .
C23 C 0.7672(4) 0.2336(3) 0.4634(3) 0.0649(13) Uani 1 1 d . . .
H23A H 0.7995 0.2015 0.4181 0.097 Uiso 1 1 calc R . .
H23B H 0.6831 0.2106 0.4557 0.097 Uiso 1 1 calc R . .
H23C H 0.8206 0.2188 0.5264 0.097 Uiso 1 1 calc R . .
C22 C 0.7150(5) 0.3915(4) 0.5185(3) 0.0805(16) Uani 1 1 d . . .
H22A H 0.7134 0.4611 0.5080 0.121 Uiso 1 1 calc R . .
H22B H 0.7687 0.3772 0.5816 0.121 Uiso 1 1 calc R . .
H22C H 0.6309 0.3686 0.5113 0.121 Uiso 1 1 calc R . .

loop_
_atom_site_aniso_label
_atom_site_aniso_U_11
_atom_site_aniso_U_22
_atom_site_aniso_U_33
_atom_site_aniso_U_23
_atom_site_aniso_U_13
_atom_site_aniso_U_12
C9 0.045(2) 0.057(3) 0.072(3) -0.005(2) 0.032(2) 0.0099(19)
Zr1 0.01990(14) 0.02195(15) 0.01984(14) -0.00172(11) 0.00149(10) -0.00176(12)
Si1 0.0417(5) 0.0336(5) 0.0224(4) -0.0015(3) 0.0091(4) -0.0005(4)
Si2 0.0252(4) 0.0356(5) 0.0417(5) -0.0008(4) 0.0133(4) 0.0004(4)
N1 0.0230(12) 0.0325(14) 0.0265(12) 0.0002(10) 0.0075(10) 0.0000(11)
N2 0.0279(13) 0.0293(13) 0.0231(12) 0.0014(10) 0.0071(10) 0.0012(11)
C10 0.0309(16) 0.0188(15) 0.0313(14) -0.0011(12) 0.0057(12) -0.0025(12)
C1 0.0325(16) 0.0333(17) 0.0202(13) -0.0038(12) -0.0046(12) -0.0025(13)
C5 0.0217(14) 0.0296(16) 0.0276(14) -0.0043(12) -0.0044(12) -0.0075(12)
C2 0.0339(16) 0.0331(17) 0.0268(14) 0.0056(13) -0.0042(13) 0.0010(14)
C3 0.0264(15) 0.0320(17) 0.0355(16) 0.0009(13) -0.0032(13) 0.0086(13)
C13 0.0270(17) 0.055(2) 0.059(2) 0.0034(19) -0.0020(16) -0.0072(17)
C21 0.0450(19) 0.0384(19) 0.0207(14) 0.0009(12) 0.0093(13) 0.0043(15)
C7 0.068(3) 0.057(2) 0.0372(18) 0.0098(17) 0.0230(18) 0.001(2)
C6 0.071(3) 0.043(2) 0.0369(18) -0.0088(16) 0.0189(18) -0.0030(19)
C11 0.0296(16) 0.042(2) 0.0403(17) 0.0065(14) 0.0123(14) 0.0043(14)
C4 0.0179(14) 0.0360(17) 0.0346(16) -0.0030(13) -0.0027(12) 0.0009(12)
C8 0.039(2) 0.050(2) 0.074(3) -0.001(2) 0.0199(19) -0.0094(18)
C14 0.041(2) 0.040(2) 0.065(2) 0.0063(18) 0.0052(18) 0.0084(17)
C24 0.048(2) 0.101(4) 0.049(2) 0.027(2) -0.0082(19) -0.019(2)
C12 0.038(2) 0.096(4) 0.069(3) 0.015(2) 0.028(2) 0.012(2)
C23 0.081(3) 0.046(2) 0.049(2) 0.0138(18) -0.006(2) 0.003(2)
C22 0.101(4) 0.105(4) 0.034(2) -0.006(2) 0.020(2) 0.035(3)

loop_
_atom_type_symbol
_atom_type_description
_atom_type_scat_dispersion_real
_atom_type_scat_dispersion_imag
_atom_type_scat_source
C C 0.0033 0.0016 'International Tables Vol C Tables 4.2.6.8 and 6.1.1.4'
H H 0.0000 0.0000 'International Tables Vol C Tables 4.2.6.8 and 6.1.1.4'
N N 0.0061 0.0033 'International Tables Vol C Tables 4.2.6.8 and 6.1.1.4'
Si Si 0.0817 0.0704 'International Tables Vol C Tables 4.2.6.8 and 6.1.1.4'
Zr Zr -2.9673 0.5597 'International Tables Vol C Tables 4.2.6.8 and 6.1.1.4'
